data_2108398
loop_
_publ_author_name
'Tcho\'n, Daniel'
'Makal, Anna'

_publ_section_title
;
 Structure and piezochromism of pyrene-1-carbaldehyde at high pressure
;
_journal_issue 3
_journal_name_full 'Acta Crystallographica Section B'
_journal_page_first
;
;
_journal_paper_doi 10.1107/S2052520619003354
_journal_volume 75
_journal_year 2019
_chemical_formula_moiety 'C17 H10 O'
_chemical_formula_sum 'C17 H10 O'
_chemical_formula_weight 230.25
_space_group_crystal_system triclinic
_space_group_IT_number 2
_space_group_name_Hall '-P 1'
_space_group_name_H-M_alt 'P -1'
_symmetry_space_group_name_Hall '-P 1'
_symmetry_space_group_name_H-M 'P -1'
_atom_sites_solution_hydrogens geom
_audit_creation_date 2018-06-25
_audit_creation_method
;
Olex2 1.2
(compiled May 29 2018 13:30:08 for OlexSys, GUI svn.r5506)
;
_cell_angle_alpha 109.52(3)
_cell_angle_beta 99.88(3)
_cell_angle_gamma 100.617(18)
_cell_formula_units_Z 2
_cell_length_a 6.6007(14)
_cell_length_b 8.1331(19)
_cell_length_c 10.232(3)
_cell_measurement_reflns_used 615
_cell_measurement_temperature 293(2)
_cell_measurement_theta_max 22.0380
_cell_measurement_theta_min 1.8790
_cell_volume 492.5(3)
_computing_cell_refinement
;
CrysAlisPro, Agilent Technologies,
Version 1.171.37.34 (release 22-05-2014 CrysAlis171 .NET)
(compiled May 22 2014,16:03:01)
;
_computing_data_collection
;
CrysAlisPro, Agilent Technologies,
Version 1.171.37.34 (release 22-05-2014 CrysAlis171 .NET)
(compiled May 22 2014,16:03:01)
;
_computing_data_reduction
;
CrysAlisPro, Agilent Technologies,
Version 1.171.37.34 (release 22-05-2014 CrysAlis171 .NET)
(compiled May 22 2014,16:03:01)
;
_computing_molecular_graphics 'Olex2 (Dolomanov et al., 2009)'
_computing_publication_material 'Olex2 (Dolomanov et al., 2009)'
_computing_structure_refinement 'ShelXL (Sheldrick, 2015)'
_diffrn_ambient_temperature 293(2)
_diffrn_detector 'CCD plate'
_diffrn_measured_fraction_theta_full 0.532
_diffrn_measured_fraction_theta_max 0.369
_diffrn_measurement_details
;
#__ type_ start__ end____ width___ exp.time_
  1 omega -150.00  -94.00   0.2000    0.1970
omega____ theta____ kappa____ phi______ frames
    -      -20.0000   70.0000  -24.2319 280

#__ type_ start__ end____ width___ exp.time_
  2 omega -150.00  -94.00   0.2000    0.1970
omega____ theta____ kappa____ phi______ frames
    -      -20.0000   70.0000  155.7681 280

#__ type_ start__ end____ width___ exp.time_
  3 omega -105.00  -77.00   0.2000    0.1970
omega____ theta____ kappa____ phi______ frames
    -       20.0000   70.0000  155.7700 140

#__ type_ start__ end____ width___ exp.time_
  4 omega -105.00  -74.80   0.2000    0.1970
omega____ theta____ kappa____ phi______ frames
    -       20.0000   70.0000  -24.2300 151

#__ type_ start__ end____ width___ exp.time_
  5 omega  -96.00  -30.00   0.2000    0.1970
omega____ theta____ kappa____ phi______ frames
    -       20.0000  -70.0000   24.2300 330

#__ type_ start__ end____ width___ exp.time_
  6 omega -102.40  -66.00   0.2000    0.1970
omega____ theta____ kappa____ phi______ frames
    -      -20.0000  -70.0000 -155.7700 182

#__ type_ start__ end____ width___ exp.time_
  7 omega -103.40  -66.00   0.2000    0.1970
omega____ theta____ kappa____ phi______ frames
    -      -20.0000  -70.0000   24.2300 187

#__ type_ start__ end____ width___ exp.time_
  8 omega  -96.00  -30.00   0.2000    0.1970
omega____ theta____ kappa____ phi______ frames
    -       20.0000  -70.0000 -155.7700 330
;
_diffrn_measurement_device 'abstract diffractometer'
_diffrn_measurement_device_type 'dectris-CrysAlisPro-abstract goniometer imported dectris images'
_diffrn_measurement_method '\w scans'
_diffrn_orient_matrix_UB_11 -0.0126170000
_diffrn_orient_matrix_UB_12 -0.0256758000
_diffrn_orient_matrix_UB_13 -0.0518174000
_diffrn_orient_matrix_UB_21 0.0712710000
_diffrn_orient_matrix_UB_22 0.0333544000
_diffrn_orient_matrix_UB_23 0.0037863000
_diffrn_orient_matrix_UB_31 0.0273835000
_diffrn_orient_matrix_UB_32 -0.0503767000
_diffrn_orient_matrix_UB_33 0.0032917000
_diffrn_radiation_monochromator synchrotron
_diffrn_radiation_probe x-ray
_diffrn_radiation_type synchrotron
_diffrn_radiation_wavelength 0.4859
_diffrn_reflns_av_R_equivalents 0.1335
_diffrn_reflns_av_unetI/netI 0.0439
_diffrn_reflns_Laue_measured_fraction_full 0.532
_diffrn_reflns_Laue_measured_fraction_max 0.369
_diffrn_reflns_limit_h_max 10
_diffrn_reflns_limit_h_min -10
_diffrn_reflns_limit_k_max 12
_diffrn_reflns_limit_k_min -12
_diffrn_reflns_limit_l_max 15
_diffrn_reflns_limit_l_min -15
_diffrn_reflns_number 1700
_diffrn_reflns_point_group_measured_fraction_full 0.532
_diffrn_reflns_point_group_measured_fraction_max 0.369
_diffrn_reflns_theta_full 16.950
_diffrn_reflns_theta_max 22.665
_diffrn_reflns_theta_min 1.881
_diffrn_source synchrotron
_exptl_absorpt_coefficient_mu 0.050
_exptl_absorpt_correction_T_max 1.00000
_exptl_absorpt_correction_T_min 0.36430
_exptl_absorpt_correction_type multi-scan
_exptl_absorpt_process_details
;
CrysAlisPro, Agilent Technologies,
Version 1.171.37.34 (release 22-05-2014 CrysAlis171 .NET)
(compiled May 22 2014,16:03:01)
Empirical absorption correction using spherical harmonics,
 implemented in SCALE3 ABSPACK scaling algorithm.
;
_exptl_crystal_density_diffrn 1.553
_exptl_crystal_description
;
;
_exptl_crystal_F_000 240
_refine_diff_density_max 1.236
_refine_diff_density_min -0.782
_refine_diff_density_rms 0.193
_refine_ls_extinction_method none
_refine_ls_goodness_of_fit_ref 1.180
_refine_ls_hydrogen_treatment constr
_refine_ls_matrix_type full
_refine_ls_number_parameters 164
_refine_ls_number_reflns 1700
_refine_ls_number_restraints 162
_refine_ls_restrained_S_all 1.128
_refine_ls_R_factor_all 0.2872
_refine_ls_R_factor_gt 0.2242
_refine_ls_shift/su_max 0.000
_refine_ls_shift/su_mean 0.000
_refine_ls_structure_factor_coef Fsqd
_refine_ls_weighting_details 'w=1/[\s^2^(Fo^2^)+(0.1062P)^2^+5.7717P] where P=(Fo^2^+2Fc^2^)/3'
_refine_ls_weighting_scheme calc
_refine_ls_wR_factor_gt 0.4548
_refine_ls_wR_factor_ref 0.5024
_reflns_Friedel_coverage 0.000
_reflns_number_gt 1100
_reflns_number_total 1700
_reflns_threshold_expression 'I > 2\s(I)'
_cod_data_source_file xk5054sup1.cif
_cod_data_source_block 18kbar
_cod_original_cell_volume 492.5(2)
_cod_database_code 2108398
_shelx_shelxl_version_number 2016/6
_chemical_oxdiff_formula 'C17 H10 O1'
_shelx_space_group_comment
;
The symmetry employed for this shelxl refinement is uniquely defined
by the following loop, which should always be used as a source of
symmetry information in preference to the above space-group names.
They are only intended as comments.
;
_diffrn_oxdiff_twin_integration_method simultaneous
_olex2_refinement_description
;
1. Twinned data refinement
 Scales: 0.741(8)
 0.259(8)
2. Fixed Uiso
 At 1.2 times of:
  All C(H) groups
3. Uiso/Uaniso restraints and constraints
Uanis(C2) \\sim Ueq: with sigma of 0.005 and sigma for terminal atoms of 0.01
4. Rigid body (RIGU) restrains
 All non-hydrogen atoms
 with sigma for 1-2 distances of 0.0005 and sigma for 1-3 distances of 0.001
5.a Aromatic/amide H refined with riding coordinates:
 C4(H4), C11(H11), C14(H14), C3(H3), C13(H13), C6(H6), C8(H8), C10(H10),
 C7(H7), C17(H17)
;
_olex2_submission_special_instructions 'No special instructions were received'

loop_
_space_group_symop_operation_xyz
'x, y, z'
'-x, -y, -z'

loop_
_atom_site_label
_atom_site_type_symbol
_atom_site_fract_x
_atom_site_fract_y
_atom_site_fract_z
_atom_site_U_iso_or_equiv
_atom_site_adp_type
_atom_site_occupancy
_atom_site_site_symmetry_order
_atom_site_calc_flag
_atom_site_refinement_flags_posn
_atom_site_refinement_flags_adp
C2 C 0.7116(14) 0.3460(15) 0.4505(17) 0.0104(13) Uani 1 1 d . U
O1 O 0.5880(17) -0.0193(14) 0.1877(18) 0.045(3) Uani 1 1 d . U
C4 C 0.6781(19) 0.2427(16) 0.6416(19) 0.022(2) Uani 1 1 d . U
H4 H 0.651502 0.148658 0.673879 0.026 Uiso 1 1 calc R .
C12 C 0.7987(18) 0.6692(17) 0.492(2) 0.0212(19) Uani 1 1 d . U
C11 C 0.8474(17) 0.8524(16) 0.5957(19) 0.0198(19) Uani 1 1 d . U
H11 H 0.877751 0.947771 0.565212 0.024 Uiso 1 1 calc R .
C15 C 0.7554(17) 0.5249(16) 0.5423(19) 0.0176(18) Uani 1 1 d . U
C5 C 0.7210(16) 0.4235(16) 0.7425(18) 0.0159(17) Uani 1 1 d . U
C9 C 0.8079(19) 0.7464(17) 0.7843(19) 0.022(2) Uani 1 1 d . U
C16 C 0.7672(16) 0.5644(16) 0.6889(18) 0.0165(17) Uani 1 1 d . U
C14 C 0.7491(17) 0.4552(16) 0.2544(19) 0.0205(19) Uani 1 1 d . U
H14 H 0.749497 0.435234 0.159539 0.025 Uiso 1 1 calc R .
C3 C 0.6741(17) 0.2026(16) 0.5067(18) 0.0183(19) Uani 1 1 d . U
H3 H 0.647452 0.082467 0.445858 0.022 Uiso 1 1 calc R .
C13 C 0.7950(19) 0.6338(17) 0.355(2) 0.022(2) Uani 1 1 d . U
H13 H 0.823565 0.729405 0.325086 0.027 Uiso 1 1 calc R .
C6 C 0.728(2) 0.4647(19) 0.8921(19) 0.027(2) Uani 1 1 d . U
H6 H 0.707952 0.373237 0.927747 0.032 Uiso 1 1 calc R .
C1 C 0.7028(18) 0.3072(16) 0.2966(19) 0.0188(18) Uani 1 1 d . U
C8 C 0.8037(19) 0.7803(18) 0.9246(19) 0.023(2) Uani 1 1 d . U
H8 H 0.828112 0.899528 0.986703 0.027 Uiso 1 1 calc R .
C10 C 0.8503(17) 0.8898(17) 0.7355(19) 0.0193(18) Uani 1 1 d . U
H10 H 0.880047 1.008923 0.798976 0.023 Uiso 1 1 calc R .
C7 C 0.763(2) 0.6404(18) 0.979(2) 0.031(3) Uani 1 1 d . U
H7 H 0.761510 0.669753 1.075153 0.037 Uiso 1 1 calc R .
C17 C 0.649(2) 0.1360(18) 0.191(2) 0.029(2) Uani 1 1 d . U
H17 H 0.660374 0.137764 0.102136 0.035 Uiso 1 1 calc R .

loop_
_atom_site_aniso_label
_atom_site_aniso_U_11
_atom_site_aniso_U_22
_atom_site_aniso_U_33
_atom_site_aniso_U_23
_atom_site_aniso_U_13
_atom_site_aniso_U_12
C2 0.004(3) 0.016(2) 0.012(2) 0.007(2) 0.002(3) 0.001(2)
O1 0.076(7) 0.021(3) 0.041(9) 0.007(4) 0.034(8) 0.007(4)
C4 0.037(6) 0.015(3) 0.012(3) 0.007(3) 0.007(4) 0.000(3)
C12 0.032(5) 0.018(2) 0.021(3) 0.013(3) 0.012(4) 0.009(3)
C11 0.029(5) 0.017(2) 0.022(3) 0.013(3) 0.012(4) 0.008(3)
C15 0.025(5) 0.015(2) 0.012(2) 0.008(2) 0.001(3) 0.002(2)
C5 0.020(4) 0.016(2) 0.010(3) 0.006(3) 0.000(3) 0.001(3)
C9 0.036(6) 0.016(2) 0.012(3) 0.007(2) 0.005(4) 0.001(3)
C16 0.020(4) 0.016(2) 0.011(2) 0.007(2) -0.001(3) 0.000(3)
C14 0.028(5) 0.021(2) 0.021(4) 0.014(3) 0.014(4) 0.008(3)
C3 0.028(5) 0.015(3) 0.012(3) 0.007(3) 0.005(4) 0.001(3)
C13 0.034(5) 0.020(3) 0.021(3) 0.014(3) 0.013(4) 0.009(3)
C6 0.045(7) 0.023(3) 0.011(3) 0.008(3) 0.006(4) 0.006(4)
C1 0.027(5) 0.018(2) 0.013(2) 0.009(2) 0.006(3) 0.004(3)
C8 0.033(6) 0.023(3) 0.012(3) 0.008(3) 0.005(4) 0.005(4)
C10 0.024(5) 0.019(3) 0.021(3) 0.012(3) 0.011(4) 0.007(3)
C7 0.059(8) 0.023(3) 0.012(4) 0.008(3) 0.010(5) 0.006(4)
C17 0.040(6) 0.021(2) 0.021(4) 0.003(3) 0.007(5) 0.002(3)

loop_
_atom_type_symbol
_atom_type_description
_atom_type_scat_dispersion_real
_atom_type_scat_dispersion_imag
_atom_type_scat_source
C C 0.0010 0.0010 'International Tables Vol C Tables 4.2.6.8 and 6.1.1.4'
H H 0.0000 0.0000 'International Tables Vol C Tables 4.2.6.8 and 6.1.1.4'
O O 0.0040 0.0030 'International Tables Vol C Tables 4.2.6.8 and 6.1.1.4'

loop_
_geom_angle_atom_site_label_1
_geom_angle_atom_site_label_2
_geom_angle_atom_site_label_3
_geom_angle
C15 C2 C3 119.6(14)
C15 C2 C1 118.1(10)
C3 C2 C1 122.3(12)
C5 C4 H4 118.2
C3 C4 H4 118.2
C3 C4 C5 123.5(11)
C15 C12 C11 117.7(15)
C13 C12 C11 122.0(11)
C13 C12 C15 120.3(15)
C12 C11 H11 118.8
C10 C11 C12 122.3(10)
C10 C11 H11 118.8
C2 C15 C12 121.2(15)
C2 C15 C16 118.9(10)
C16 C15 C12 119.8(13)
C4 C5 C16 116.3(13)
C4 C5 C6 122.5(10)
C16 C5 C6 121.2(13)
C8 C9 C16 118.6(11)
C8 C9 C10 120.8(14)
C10 C9 C16 120.6(15)
C15 C16 C5 121.3(13)
C15 C16 C9 119.8(10)
C9 C16 C5 118.6(14)
C13 C14 H14 119.8
C1 C14 H14 119.8
C1 C14 C13 120.4(15)
C2 C3 H3 119.9
C4 C3 C2 120.2(14)
C4 C3 H3 119.9
C12 C13 C14 122.1(11)
C12 C13 H13 119.0
C14 C13 H13 119.0
C5 C6 H6 120.8
C7 C6 C5 118.3(12)
C7 C6 H6 120.8
C14 C1 C2 117.8(13)
C17 C1 C2 124.7(10)
C17 C1 C14 117.4(15)
C9 C8 H8 118.5
C9 C8 C7 122.9(14)
C7 C8 H8 118.5
C11 C10 C9 119.6(14)
C11 C10 H10 120.2
C9 C10 H10 120.2
C6 C7 C8 120.2(15)
C6 C7 H7 119.9
C8 C7 H7 119.9
O1 C17 C1 134.6(19)
O1 C17 H17 112.7
C1 C17 H17 112.7

loop_
_geom_bond_atom_site_label_1
_geom_bond_atom_site_label_2
_geom_bond_distance
C2 C15 1.386(18)
C2 C3 1.464(15)
C2 C1 1.49(2)
O1 C17 1.240(14)
C4 H4 0.9300
C4 C5 1.43(2)
C4 C3 1.30(2)
C12 C11 1.45(2)
C12 C15 1.433(15)
C12 C13 1.33(3)
C11 H11 0.9300
C11 C10 1.35(3)
C15 C16 1.41(2)
C5 C16 1.434(15)
C5 C6 1.44(2)
C9 C16 1.419(19)
C9 C8 1.38(2)
C9 C10 1.416(15)
C14 H14 0.9300
C14 C13 1.41(2)
C14 C1 1.409(14)
C3 H3 0.9300
C13 H13 0.9300
C6 H6 0.9300
C6 C7 1.36(2)
C1 C17 1.38(2)
C8 H8 0.9300
C8 C7 1.431(17)
C10 H10 0.9300
C7 H7 0.9300
C17 H17 0.9300

loop_
_diffrn_oxdiff_twin_id
_diffrn_oxdiff_twin_ratio
_diffrn_oxdiff_twin_reflns_isolated
_diffrn_oxdiff_twin_reflns_overlapped
1 0.7013 2638 98
2 0.2987 2484 98

loop_
_twin_individual_id
_twin_individual_mass_fraction_refined
1 0.741(8)
2 0.259(8)

_cod_database_fobs_code 2108398
